data_9000401
loop_
_publ_author_name
'Moore, P. B.'
'Araki, T.'

_publ_section_title
;
 Montgomeryite, Ca4Mg(H2O)12[Al4(OH)4(PO4)6]:. Its crystal structure and
 relation to Vauxite, Fe2(H2O)4[Al4(OH)4(H2O)4(PO4)4].4H2O
;
_journal_name_full 'American Mineralogist'
_journal_page_first 843
_journal_page_last 850
_journal_volume 59
_journal_year 1974
_chemical_formula_sum 'Al2 Ca2 H14 Mg0.5 O20 P3'
_chemical_name_mineral Montgomeryite
_space_group_IT_number 15
_symmetry_space_group_name_Hall '-C 2yc'
_symmetry_space_group_name_H-M 'C 1 2/c 1'
_cell_angle_alpha 90
_cell_angle_beta 91.55
_cell_angle_gamma 90
_cell_formula_units_Z 4
_cell_length_a 10.023
_cell_length_b 24.121
_cell_length_c 6.243
_cell_volume 1508.785
_database_code_amcsd 0000410
_exptl_crystal_density_diffrn 2.524
_cod_original_formula_sum 'Ca2 Mg.5 Al2 P3 O20 H14'
_cod_database_code 9000401

loop_
_space_group_symop_operation_xyz
x,y,z
1/2+x,1/2+y,z
x,-y,1/2+z
1/2+x,1/2-y,1/2+z
-x,y,1/2-z
1/2-x,1/2+y,1/2-z
-x,-y,-z
1/2-x,1/2-y,-z

loop_
_atom_site_label
_atom_site_fract_x
_atom_site_fract_y
_atom_site_fract_z
_atom_site_occupancy
_atom_site_U_iso_or_equiv
_atom_site_type_symbol
_atom_site_attached_hydrogens
Ca1 0.00000 0.06115 0.25000 1.00000 0.01710 Ca 0
Ca2 0.00000 0.33098 0.25000 1.00000 0.01305 Ca 0
Mg 0.00000 0.47080 0.25000 0.50000 0.00950 Mg 0
Al1 0.25000 0.25000 0.00000 1.00000 0.01001 Al 0
Al2 0.00000 0.17151 -0.25000 1.00000 0.01064 Al 0
P1 0.50000 0.29944 -0.25000 1.00000 0.00937 P 0
P2 0.25820 0.11548 -0.04050 1.00000 0.01102 P 0
O1 0.61720 0.26040 0.70720 1.00000 0.01431 O 0
O2 0.46930 0.33660 0.55480 1.00000 0.01418 O 0
O3 0.30960 0.17490 0.01200 1.00000 0.01343 O 0
O4 0.37540 0.08720 -0.14970 1.00000 0.01570 O 0
O5 0.13620 0.11780 -0.20090 1.00000 0.01570 O 0
O6 0.21840 0.08560 0.16200 1.00000 0.02140 O 0
O-H 0.37120 0.27150 0.21890 1.00000 0.01115 O 1
Wat1 0.16140 0.33010 0.52920 1.00000 0.02672 O 2
Wat2 0.11220 0.02610 0.58260 1.00000 0.02014 O 2
Wat3 0.11880 0.47310 0.57230 1.00000 0.04673 O 2

loop_
_cod_changelog_entry_id
_cod_changelog_entry_author
_cod_changelog_entry_date
_cod_changelog_entry_text
1
;cod-tools version 3.8.0
Id: cif_guess_AMCSD_atom_types 9574 2023-05-10 09:00:05Z saulius
;
2023-05-10T18:46:15+03:00
;Derived atom types and hydrogen counts
from atom names that follow the AMCSD naming convention
(Wat == water, O-H == hydroxyl).
;

loop_
_cod_related_entry_id
_cod_related_entry_database
_cod_related_entry_code
1 AMCSD 0000410
